data_2201988
loop_
_publ_author_name
'Yu, Qing'
'Tang, Yu'
'Feng, Yan-Hua'
'Tan, Min-Yu'
'Yu, Kai-Bei'

_publ_section_title
;
 N---H&#x00B7;&#x00B7;&#x00B7;O hydrogen bonding in the adduct of
 <i>N</i>-(2-aminoethyl)-2-hydroxybenzamide with picric acid
;
_journal_issue 4
_journal_name_full 'Acta Crystallographica Section E'
_journal_page_first o577
_journal_page_last o578
_journal_paper_doi 10.1107/S160053680300655X
_journal_volume 59
_journal_year 2003
_chemical_formula_iupac 'C15 H15 N5 O9'
_chemical_formula_moiety 'C15 H15 N5 O9'
_chemical_formula_sum 'C15 H15 N5 O9'
_chemical_formula_weight 409.32
_chemical_name_systematic
;
N-(2-aminoethyl)-2-hydroxybenzamide picrate
;
_space_group_IT_number 14
_symmetry_cell_setting monoclinic
_symmetry_space_group_name_Hall '-P 2yn'
_symmetry_space_group_name_H-M 'P 1 21/n 1'
_atom_sites_solution_hydrogens geom
_atom_sites_solution_primary direct
_atom_sites_solution_secondary difmap
_cell_angle_alpha 90.00
_cell_angle_beta 98.84(3)
_cell_angle_gamma 90.00
_cell_formula_units_Z 4
_cell_length_a 12.761(3)
_cell_length_b 8.005(2)
_cell_length_c 17.744(6)
_cell_measurement_reflns_used 27
_cell_measurement_temperature 295(2)
_cell_measurement_theta_max 13.19
_cell_measurement_theta_min 3.02
_cell_volume 1791.1(9)
_computing_cell_refinement XSCANS
_computing_data_collection 'XSCANS (Siemens, 1994)'
_computing_data_reduction 'SHELXTL (Bruker, 1997)'
_computing_molecular_graphics SHELXTL
_computing_publication_material SHELXTL
_computing_structure_refinement 'SHELXL97 (Sheldrick, 1997)'
_computing_structure_solution 'SHELXS97 (Sheldrick, 1997)'
_diffrn_ambient_temperature 295(2)
_diffrn_measured_fraction_theta_full 1.000
_diffrn_measured_fraction_theta_max 1.000
_diffrn_measurement_device_type 'Siemens P4'
_diffrn_measurement_method \w
_diffrn_radiation_monochromator graphite
_diffrn_radiation_source 'normal-focus sealed tube'
_diffrn_radiation_type MoK\a
_diffrn_radiation_wavelength 0.71073
_diffrn_reflns_av_R_equivalents 0.0200
_diffrn_reflns_av_sigmaI/netI 0.0522
_diffrn_reflns_limit_h_max 15
_diffrn_reflns_limit_h_min 0
_diffrn_reflns_limit_k_max 9
_diffrn_reflns_limit_k_min 0
_diffrn_reflns_limit_l_max 20
_diffrn_reflns_limit_l_min -21
_diffrn_reflns_number 3305
_diffrn_reflns_theta_full 25.00
_diffrn_reflns_theta_max 25.00
_diffrn_reflns_theta_min 1.84
_diffrn_standards_decay_% 2.78
_diffrn_standards_interval_count 97
_diffrn_standards_number 3
_exptl_absorpt_coefficient_mu 0.128
_exptl_absorpt_correction_type none
_exptl_crystal_colour yellow
_exptl_crystal_density_diffrn 1.518
_exptl_crystal_density_method 'not measured'
_exptl_crystal_description monoclinic
_exptl_crystal_F_000 848
_exptl_crystal_size_max 0.56
_exptl_crystal_size_mid 0.44
_exptl_crystal_size_min 0.40
_refine_diff_density_max 0.311
_refine_diff_density_min -0.227
_refine_ls_extinction_coef 0.0056(13)
_refine_ls_extinction_expression Fc^*^=kFc[1+0.001xFc^2^\l^3^/sin(2\q)]^-1/4^
_refine_ls_extinction_method SHELXL97
_refine_ls_goodness_of_fit_ref 0.940
_refine_ls_hydrogen_treatment constr
_refine_ls_matrix_type full
_refine_ls_number_parameters 265
_refine_ls_number_reflns 3154
_refine_ls_number_restraints 0
_refine_ls_restrained_S_all 0.940
_refine_ls_R_factor_all 0.0930
_refine_ls_R_factor_gt 0.0516
_refine_ls_shift/su_max <0.001
_refine_ls_shift/su_mean 0.000
_refine_ls_structure_factor_coef Fsqd
_refine_ls_weighting_details 'calc w = 1/[\s^2^(Fo^2^)+(0.074P)^2^] where P = (Fo^2^+2Fc^2^)/3'
_refine_ls_weighting_scheme calc
_refine_ls_wR_factor_gt 0.1280
_refine_ls_wR_factor_ref 0.1421
_reflns_number_gt 1801
_reflns_number_total 3154
_reflns_threshold_expression I>2\s(I)
_cod_data_source_file fl6023.cif
_cod_data_source_block I
_cod_original_cell_volume 1790.9(8)
_cod_original_sg_symbol_H-M 'P 21/n'
_cod_database_code 2201988

loop_
_symmetry_equiv_pos_as_xyz
'x, y, z'
'-x+1/2, y+1/2, -z+1/2'
'-x, -y, -z'
'x-1/2, -y-1/2, z-1/2'

loop_
_atom_site_label
_atom_site_fract_x
_atom_site_fract_y
_atom_site_fract_z
_atom_site_U_iso_or_equiv
_atom_site_adp_type
_atom_site_calc_flag
_atom_site_refinement_flags
_atom_site_occupancy
_atom_site_disorder_assembly
_atom_site_disorder_group
_atom_site_type_symbol
O1 0.8080(2) -0.0748(3) 0.51533(13) 0.0763(7) Uani d . 1 . . O
H1 0.8005 -0.0641 0.5602 0.092 Uiso calc R 1 . . H
O2 0.71836(17) 0.0335(3) 0.62923(11) 0.0572(6) Uani d . 1 . . O
N1 0.5678(2) 0.1805(3) 0.60658(13) 0.0510(7) Uani d . 1 . . N
H1N 0.5228 0.2311 0.5732 0.061 Uiso calc R 1 . . H
N2 0.7215(2) 0.2678(3) 0.76478(12) 0.0522(7) Uani d . 1 . . N
H2A 0.7193 0.1723 0.7902 0.063 Uiso calc R 1 . . H
H2B 0.7517 0.3465 0.7963 0.063 Uiso calc R 1 . . H
H2C 0.7591 0.2534 0.7270 0.063 Uiso calc R 1 . . H
C1 0.7334(3) 0.0136(4) 0.47126(17) 0.0529(8) Uani d . 1 . . C
C2 0.7383(3) 0.0134(4) 0.39318(19) 0.0675(10) Uani d . 1 . . C
H2 0.7895 -0.0501 0.3743 0.081 Uiso calc R 1 . . H
C3 0.6682(3) 0.1062(5) 0.34464(19) 0.0707(10) Uani d . 1 . . C
H3 0.6725 0.1071 0.2928 0.085 Uiso calc R 1 . . H
C4 0.5914(3) 0.1980(5) 0.37166(18) 0.0689(10) Uani d . 1 . . C
H4 0.5445 0.2622 0.3382 0.083 Uiso calc R 1 . . H
C5 0.5833(3) 0.1959(4) 0.44750(16) 0.0560(8) Uani d . 1 . . C
H5 0.5300 0.2571 0.4650 0.067 Uiso calc R 1 . . H
C6 0.6546(2) 0.1026(3) 0.49972(14) 0.0419(7) Uani d . 1 . . C
C7 0.6480(2) 0.1033(3) 0.58249(15) 0.0416(7) Uani d . 1 . . C
C8 0.5506(2) 0.1855(4) 0.68561(16) 0.0563(8) Uani d . 1 . . C
H8A 0.5698 0.0779 0.7089 0.068 Uiso calc R 1 . . H
H8B 0.4756 0.2025 0.6867 0.068 Uiso calc R 1 . . H
C9 0.6122(3) 0.3197(4) 0.73289(17) 0.0582(9) Uani d . 1 . . C
H9A 0.6155 0.4182 0.7015 0.070 Uiso calc R 1 . . H
H9B 0.5746 0.3499 0.7745 0.070 Uiso calc R 1 . . H
O3 0.69062(17) -0.0284(2) 0.84008(10) 0.0532(6) Uani d . 1 . . O
O4 0.8397(2) 0.1505(4) 0.92114(14) 0.0921(9) Uani d . 1 . . O
O5 0.8655(2) 0.1248(3) 1.04270(14) 0.0809(8) Uani d . 1 . . O
O6 0.6136(3) -0.1328(4) 1.17567(14) 0.1018(10) Uani d . 1 . . O
O7 0.4992(3) -0.2975(5) 1.11658(15) 0.1290(14) Uani d . 1 . . O
O8 0.4262(2) -0.2668(4) 0.83869(14) 0.0969(10) Uani d . 1 . . O
O9 0.5702(2) -0.2983(3) 0.79256(13) 0.0733(7) Uani d . 1 . . O
N3 0.8138(2) 0.0951(3) 0.98020(16) 0.0571(7) Uani d . 1 . . N
N4 0.5694(3) -0.1959(4) 1.11798(17) 0.0727(9) Uani d . 1 . . N
N5 0.5229(2) -0.2530(3) 0.84301(14) 0.0557(7) Uani d . 1 . . N
C10 0.6675(2) -0.0667(3) 0.90373(14) 0.0397(7) Uani d . 1 . . C
C11 0.7197(2) -0.0069(3) 0.97670(15) 0.0415(7) Uani d . 1 . . C
C12 0.6879(2) -0.0472(4) 1.04454(15) 0.0482(8) Uani d . 1 . . C
H12 0.7242 -0.0044 1.0899 0.058 Uiso calc R 1 . . H
C13 0.6025(2) -0.1510(4) 1.04568(15) 0.0484(8) Uani d . 1 . . C
C14 0.5481(2) -0.2175(4) 0.97948(16) 0.0497(8) Uani d . 1 . . C
H14 0.4905 -0.2881 0.9807 0.060 Uiso calc R 1 . . H
C15 0.5807(2) -0.1771(3) 0.91208(14) 0.0423(7) Uani d . 1 . . C

loop_
_atom_site_aniso_label
_atom_site_aniso_U_11
_atom_site_aniso_U_22
_atom_site_aniso_U_33
_atom_site_aniso_U_12
_atom_site_aniso_U_13
_atom_site_aniso_U_23
O1 0.0764(17) 0.0796(18) 0.0709(15) 0.0281(14) 0.0048(14) 0.0033(14)
O2 0.0648(15) 0.0568(13) 0.0450(11) 0.0143(12) -0.0073(10) 0.0069(10)
N1 0.0544(16) 0.0581(16) 0.0391(13) 0.0065(14) 0.0029(11) 0.0021(12)
N2 0.079(2) 0.0457(15) 0.0312(12) -0.0167(14) 0.0073(12) -0.0031(10)
C1 0.054(2) 0.0481(18) 0.0539(19) 0.0038(17) -0.0016(15) -0.0049(15)
C2 0.068(2) 0.075(2) 0.063(2) 0.004(2) 0.0197(18) -0.0168(19)
C3 0.087(3) 0.081(3) 0.0410(18) -0.010(2) 0.0013(19) -0.0100(18)
C4 0.074(2) 0.081(2) 0.0451(19) 0.006(2) -0.0094(17) 0.0027(18)
C5 0.061(2) 0.060(2) 0.0424(17) 0.0008(17) -0.0066(15) 0.0011(15)
C6 0.0446(17) 0.0392(16) 0.0393(15) -0.0018(14) -0.0023(13) -0.0042(13)
C7 0.0497(18) 0.0322(15) 0.0397(15) -0.0032(14) -0.0033(14) -0.0001(13)
C8 0.0534(19) 0.067(2) 0.0513(18) -0.0085(17) 0.0162(15) -0.0011(16)
C9 0.084(3) 0.0462(19) 0.0497(18) -0.0013(18) 0.0263(17) -0.0036(15)
O3 0.0784(15) 0.0446(12) 0.0402(11) -0.0090(11) 0.0204(10) 0.0006(9)
O4 0.0848(19) 0.126(2) 0.0659(16) -0.0506(17) 0.0144(14) 0.0073(16)
O5 0.0853(18) 0.0812(18) 0.0679(16) -0.0286(15) -0.0145(14) 0.0001(13)
O6 0.153(3) 0.117(2) 0.0392(14) -0.017(2) 0.0273(16) -0.0098(15)
O7 0.121(3) 0.206(4) 0.0659(18) -0.069(3) 0.0318(17) 0.024(2)
O8 0.0717(19) 0.145(3) 0.0702(16) -0.0466(18) -0.0006(14) 0.0057(16)
O9 0.0835(18) 0.0843(18) 0.0493(13) -0.0027(14) 0.0018(13) -0.0190(12)
N3 0.0628(18) 0.0525(16) 0.0533(16) -0.0080(14) 0.0003(14) -0.0026(14)
N4 0.081(2) 0.093(2) 0.0482(18) -0.002(2) 0.0222(16) 0.0105(17)
N5 0.0615(19) 0.0600(18) 0.0429(15) -0.0146(14) -0.0011(14) 0.0102(13)
C10 0.0519(18) 0.0316(15) 0.0366(15) 0.0059(14) 0.0099(13) 0.0037(12)
C11 0.0484(18) 0.0342(15) 0.0427(16) -0.0015(14) 0.0096(13) -0.0022(12)
C12 0.058(2) 0.0491(18) 0.0365(16) 0.0096(16) 0.0026(14) -0.0046(13)
C13 0.0539(19) 0.060(2) 0.0341(15) 0.0080(17) 0.0137(14) 0.0057(14)
C14 0.0488(18) 0.0530(19) 0.0476(17) -0.0024(15) 0.0088(14) 0.0101(14)
C15 0.0477(17) 0.0410(16) 0.0365(15) 0.0003(14) 0.0015(12) 0.0052(13)

loop_
_atom_type_symbol
_atom_type_description
_atom_type_scat_dispersion_real
_atom_type_scat_dispersion_imag
_atom_type_scat_source
C C 0.0033 0.0016 'International Tables Vol C Tables 4.2.6.8 and 6.1.1.4'
H H 0.0000 0.0000 'International Tables Vol C Tables 4.2.6.8 and 6.1.1.4'
N N 0.0061 0.0033 'International Tables Vol C Tables 4.2.6.8 and 6.1.1.4'
O O 0.0106 0.0060 'International Tables Vol C Tables 4.2.6.8 and 6.1.1.4'

loop_
_geom_angle_atom_site_label_1
_geom_angle_atom_site_label_2
_geom_angle_atom_site_label_3
_geom_angle
C1 O1 H1 109.5
C7 N1 C8 124.4(3)
C7 N1 H1N 117.8
C8 N1 H1N 117.8
C9 N2 H2A 109.5
C9 N2 H2B 109.5
H2A N2 H2B 109.5
C9 N2 H2C 109.5
H2A N2 H2C 109.5
H2B N2 H2C 109.5
O1 C1 C6 123.3(3)
O1 C1 C2 116.3(3)
C6 C1 C2 120.4(3)
C3 C2 C1 120.1(3)
C3 C2 H2 120.0
C1 C2 H2 120.0
C2 C3 C4 120.5(3)
C2 C3 H3 119.8
C4 C3 H3 119.8
C5 C4 C3 120.3(3)
C5 C4 H4 119.9
C3 C4 H4 119.9
C4 C5 C6 121.1(3)
C4 C5 H5 119.4
C6 C5 H5 119.4
C1 C6 C5 117.6(3)
C1 C6 C7 121.1(3)
C5 C6 C7 121.3(3)
O2 C7 N1 120.3(3)
O2 C7 C6 120.6(3)
N1 C7 C6 119.1(3)
N1 C8 C9 114.4(2)
N1 C8 H8A 108.7
C9 C8 H8A 108.7
N1 C8 H8B 108.7
C9 C8 H8B 108.7
H8A C8 H8B 107.6
N2 C9 C8 113.1(3)
N2 C9 H9A 109.0
C8 C9 H9A 109.0
N2 C9 H9B 109.0
C8 C9 H9B 109.0
H9A C9 H9B 107.8
O5 N3 O4 121.7(3)
O5 N3 C11 118.5(3)
O4 N3 C11 119.8(3)
O6 N4 O7 123.4(3)
O6 N4 C13 119.0(3)
O7 N4 C13 117.6(3)
O9 N5 O8 122.5(3)
O9 N5 C15 120.0(3)
O8 N5 C15 117.5(3)
O3 C10 C15 122.4(2)
O3 C10 C11 126.1(3)
C15 C10 C11 111.5(2)
C12 C11 C10 123.6(3)
C12 C11 N3 116.9(3)
C10 C11 N3 119.4(2)
C11 C12 C13 120.0(3)
C11 C12 H12 120.0
C13 C12 H12 120.0
C12 C13 C14 121.2(3)
C12 C13 N4 120.0(3)
C14 C13 N4 118.7(3)
C15 C14 C13 118.4(3)
C15 C14 H14 120.8
C13 C14 H14 120.8
C14 C15 C10 125.3(3)
C14 C15 N5 117.0(3)
C10 C15 N5 117.7(2)

loop_
_geom_bond_atom_site_label_1
_geom_bond_atom_site_label_2
_geom_bond_site_symmetry_2
_geom_bond_distance
_geom_bond_publ_flag
O1 C1 . 1.337(4) ?
O1 H1 . 0.8200 ?
O2 C7 . 1.256(3) ?
N1 C7 . 1.321(4) ?
N1 C8 . 1.453(3) ?
N1 H1N . 0.8600 ?
N2 C9 . 1.482(4) ?
N2 H2A . 0.8900 ?
N2 H2B . 0.8900 ?
N2 H2C . 0.8900 ?
C1 C6 . 1.390(4) ?
C1 C2 . 1.397(4) ?
C2 C3 . 1.363(5) ?
C2 H2 . 0.9300 ?
C3 C4 . 1.370(5) ?
C3 H3 . 0.9300 ?
C4 C5 . 1.365(4) ?
C4 H4 . 0.9300 ?
C5 C6 . 1.409(4) ?
C5 H5 . 0.9300 ?
C6 C7 . 1.484(4) ?
C8 C9 . 1.508(4) ?
C8 H8A . 0.9700 ?
C8 H8B . 0.9700 ?
C9 H9A . 0.9700 ?
C9 H9B . 0.9700 ?
O3 C10 . 1.249(3) ?
O4 N3 . 1.229(3) ?
O5 N3 . 1.223(3) ?
O6 N4 . 1.201(4) ?
O7 N4 . 1.207(4) ?
O8 N5 . 1.229(3) ?
O9 N5 . 1.209(3) ?
N3 C11 . 1.446(4) ?
N4 C13 . 1.456(4) ?
N5 C15 . 1.462(4) ?
C10 C15 . 1.442(4) ?
C10 C11 . 1.444(4) ?
C11 C12 . 1.366(4) ?
C12 C13 . 1.374(4) ?
C12 H12 . 0.9300 ?
C13 C14 . 1.376(4) ?
C14 C15 . 1.364(4) ?
C14 H14 . 0.9300 ?

loop_
_geom_hbond_atom_site_label_D
_geom_hbond_atom_site_label_H
_geom_hbond_atom_site_label_A
_geom_hbond_site_symmetry_A
_geom_hbond_distance_DH
_geom_hbond_distance_HA
_geom_hbond_distance_DA
_geom_hbond_angle_DHA
_geom_hbond_publ_flag
O1 H1 O2 . 0.82 1.90 2.618(3) 146 y
N2 H2B O2 2_656 0.89 1.99 2.865(3) 165 y
N2 H2A O3 . 0.89 1.90 2.779(3) 171 y
N1 H1N O5 4_565 0.86 2.31 3.078(8) 150 y
N2 H2A O4 . 0.89 2.59 3.093(2) 117 y
N2 H2C O2 . 0.89 2.47 3.045(4) 123 y
N2 H2C O3 2_656 0.89 2.26 2.832(4) 122 y
N2 H2C O9 2_656 0.89 2.30 3.0350(10) 141 y
C2 H2 O8 4_655 0.93 2.44 3.360(6) 174 y
C4 H4 O9 3_656 0.93 2.56 3.397(2) 150 ?
C5 H5 O4 4_565 0.93 2.54 3.308(6) 140 ?
C9 H9B O7 3_657 0.97 2.31 3.217(7) 154 y

loop_
_geom_torsion_atom_site_label_1
_geom_torsion_atom_site_label_2
_geom_torsion_atom_site_label_3
_geom_torsion_atom_site_label_4
_geom_torsion
O1 C1 C2 C3 -177.1(3)
C6 C1 C2 C3 2.6(5)
C1 C2 C3 C4 -1.0(6)
C2 C3 C4 C5 -0.9(6)
C3 C4 C5 C6 1.3(5)
O1 C1 C6 C5 177.5(3)
C2 C1 C6 C5 -2.2(4)
O1 C1 C6 C7 -0.5(5)
C2 C1 C6 C7 179.7(3)
C4 C5 C6 C1 0.3(5)
C4 C5 C6 C7 178.4(3)
C8 N1 C7 O2 -3.0(4)
C8 N1 C7 C6 177.9(3)
C1 C6 C7 O2 5.3(4)
C5 C6 C7 O2 -172.7(3)
C1 C6 C7 N1 -175.6(3)
C5 C6 C7 N1 6.4(4)
C7 N1 C8 C9 83.6(4)
N1 C8 C9 N2 -84.9(3)
O3 C10 C11 C12 176.9(3)
C15 C10 C11 C12 -1.8(4)
O3 C10 C11 N3 -6.1(4)
C15 C10 C11 N3 175.2(2)
O5 N3 C11 C12 7.4(4)
O4 N3 C11 C12 -172.1(3)
O5 N3 C11 C10 -169.8(3)
O4 N3 C11 C10 10.7(4)
C10 C11 C12 C13 0.5(4)
N3 C11 C12 C13 -176.5(3)
C11 C12 C13 C14 0.6(4)
C11 C12 C13 N4 179.2(3)
O6 N4 C13 C12 4.6(5)
O7 N4 C13 C12 -174.3(3)
O6 N4 C13 C14 -176.8(3)
O7 N4 C13 C14 4.2(5)
C12 C13 C14 C15 -0.3(4)
N4 C13 C14 C15 -178.9(3)
C13 C14 C15 C10 -1.2(5)
C13 C14 C15 N5 178.6(3)
O3 C10 C15 C14 -176.6(3)
C11 C10 C15 C14 2.1(4)
O3 C10 C15 N5 3.6(4)
C11 C10 C15 N5 -177.6(2)
O9 N5 C15 C14 -141.6(3)
O8 N5 C15 C14 38.9(4)
O9 N5 C15 C10 38.1(4)
O8 N5 C15 C10 -141.3(3)
